data_7214306
loop_
_publ_author_name
'Wang, Yan-Bo'
'Sun, Dong-Sheng'
'Zhou, Hui'
'Zhang, Wen-Zhen'
'Lu, Xiao-Bing'

_publ_section_title
;
 Alkoxide-functionalized imidazolium betaines for CO2 activation and
 catalytic transformation
;
_journal_issue 4
_journal_name_full 'Green Chemistry'
_journal_page_first 2266
_journal_paper_doi 10.1039/c3gc42346h
_journal_volume 16
_journal_year 2014
_chemical_formula_sum 'C10 H16 N2 O S2'
_chemical_formula_weight 244.37
_chemical_name_systematic
; 
 ? 
;
_space_group_IT_number 14
_symmetry_cell_setting monoclinic
_symmetry_space_group_name_Hall '-P 2yn'
_symmetry_space_group_name_H-M 'P 1 21/n 1'
_atom_sites_solution_hydrogens geom
_atom_sites_solution_primary direct
_atom_sites_solution_secondary difmap
_audit_creation_method SHELXL-97
_cell_angle_alpha 90.00
_cell_angle_beta 114.8370(10)
_cell_angle_gamma 90.00
_cell_formula_units_Z 4
_cell_length_a 10.7382(3)
_cell_length_b 10.2853(3)
_cell_length_c 11.9959(3)
_cell_measurement_reflns_used 4446
_cell_measurement_temperature 293(2)
_cell_measurement_theta_max 30.858
_cell_measurement_theta_min 2.725
_cell_volume 1202.35(6)
_computing_cell_refinement 'Bruker SMART'
_computing_data_collection 'Bruker SMART'
_computing_data_reduction 'Bruker SAINT'
_computing_molecular_graphics 'Bruker SHELXTL'
_computing_publication_material 'Bruker SHELXTL'
_computing_structure_refinement 'SHELXL-97 (Sheldrick, 1997)'
_computing_structure_solution 'SHELXS-97 (Sheldrick, 1990)'
_diffrn_ambient_temperature 293(2)
_diffrn_measured_fraction_theta_full 1.000
_diffrn_measured_fraction_theta_max 1.000
_diffrn_measurement_device_type 'CCD area detector'
_diffrn_measurement_method 'phi and omega scans'
_diffrn_radiation_monochromator graphite
_diffrn_radiation_source 'fine-focus sealed tube'
_diffrn_radiation_type MoK\a
_diffrn_radiation_wavelength 0.71073
_diffrn_reflns_av_R_equivalents 0.0267
_diffrn_reflns_av_sigmaI/netI 0.0197
_diffrn_reflns_limit_h_max 12
_diffrn_reflns_limit_h_min -12
_diffrn_reflns_limit_k_max 12
_diffrn_reflns_limit_k_min -12
_diffrn_reflns_limit_l_max 14
_diffrn_reflns_limit_l_min -14
_diffrn_reflns_number 10607
_diffrn_reflns_theta_full 25.00
_diffrn_reflns_theta_max 25.00
_diffrn_reflns_theta_min 2.14
_exptl_absorpt_coefficient_mu 0.419
_exptl_absorpt_correction_T_max 1.0000
_exptl_absorpt_correction_T_min 0.2000
_exptl_absorpt_correction_type multi-scan
_exptl_crystal_colour yellow
_exptl_crystal_density_diffrn 1.350
_exptl_crystal_density_method 'not measured'
_exptl_crystal_description block
_exptl_crystal_F_000 520
_exptl_crystal_size_max 0.16
_exptl_crystal_size_mid 0.14
_exptl_crystal_size_min 0.10
_refine_diff_density_max 0.459
_refine_diff_density_min -0.420
_refine_diff_density_rms 0.050
_refine_ls_extinction_method none
_refine_ls_goodness_of_fit_ref 1.051
_refine_ls_hydrogen_treatment constr
_refine_ls_matrix_type full
_refine_ls_number_parameters 136
_refine_ls_number_reflns 2125
_refine_ls_number_restraints 0
_refine_ls_restrained_S_all 1.051
_refine_ls_R_factor_all 0.0384
_refine_ls_R_factor_gt 0.0345
_refine_ls_shift/su_max 0.000
_refine_ls_shift/su_mean 0.000
_refine_ls_structure_factor_coef Fsqd
_refine_ls_weighting_details 'calc w=1/[\s^2^(Fo^2^)+(0.0549P)^2^+0.7546P] where P=(Fo^2^+2Fc^2^)/3'
_refine_ls_weighting_scheme calc
_refine_ls_wR_factor_gt 0.0969
_refine_ls_wR_factor_ref 0.1000
_reflns_number_gt 1916
_reflns_number_total 2125
_reflns_threshold_expression >2sigma(I)
_cod_data_source_file c3gc42346h.txt
_cod_data_source_block 1
_cod_depositor_comments
;
The following automatic conversions were performed:

'_symmetry_cell_setting' value 'Monoclinic' changed to 'monoclinic'
according to
/usr/data/users/saulius/crontab/automatic-downloads/current/RSC/lib/dictionaries/cif_core.dic
dictionary named 'cif_core.dic' version 2.4.2 from
2011-04-26.

'_exptl_absorpt_correction_type' value 'multi scan'
changed to 'multi-scan' according to
/usr/data/users/saulius/crontab/automatic-downloads/current/RSC/lib/dictionaries/cif_core.dic
dictionary named 'cif_core.dic' version 2.4.2 from 2011-04-26.

Automatic conversion script
Id: cif_fix_values 2281 2013-09-26 08:29:07Z andrius 

The following automatic conversions were performed:

'_refine_ls_hydrogen_treatment' value 'contr' was replaced with the
value 'constr' as specified in the replacement file
'src/cod-tools/trunk/data/replacement-values/replacement_values.lst'.

Automatic conversion script
Id: cif_fix_values 5376 2017-05-30 11:51:03Z andrius 
;
_cod_original_sg_symbol_H-M 'P2(1)/n  '
_cod_database_code 7214306

loop_
_symmetry_equiv_pos_as_xyz
'x, y, z'
'-x+1/2, y+1/2, -z+1/2'
'-x, -y, -z'
'x-1/2, -y-1/2, z-1/2'

loop_
_atom_site_label
_atom_site_type_symbol
_atom_site_fract_x
_atom_site_fract_y
_atom_site_fract_z
_atom_site_U_iso_or_equiv
_atom_site_adp_type
_atom_site_occupancy
_atom_site_symmetry_multiplicity
_atom_site_calc_flag
_atom_site_refinement_flags
S1 S 0.96173(6) 0.13767(5) 0.21609(5) 0.03446(18) Uani 1 1 d .
S2 S 0.94666(6) 0.31704(5) 0.01311(5) 0.03520(18) Uani 1 1 d .
O1 O 0.83619(14) 0.08280(14) -0.01105(12) 0.0316(3) Uani 1 1 d .
N2 N 0.60361(16) -0.06114(16) -0.16750(14) 0.0274(4) Uani 1 1 d .
C1 C 0.91254(19) 0.17763(19) 0.06715(18) 0.0261(4) Uani 1 1 d .
C6 C 0.6006(2) -0.16275(19) -0.09824(17) 0.0261(4) Uani 1 1 d .
N1 N 0.47721(17) -0.16014(16) -0.09459(15) 0.0271(4) Uani 1 1 d .
C5 C 0.4031(2) -0.0558(2) -0.16155(19) 0.0314(5) Uani 1 1 d .
H5A H 0.3148 -0.0326 -0.1732 0.038 Uiso 1 1 calc R
C2 C 0.7823(2) 0.1032(2) -0.14188(18) 0.0337(5) Uani 1 1 d .
H2A H 0.8555 0.1258 -0.1656 0.040 Uiso 1 1 calc R
H2B H 0.7153 0.1730 -0.1668 0.040 Uiso 1 1 calc R
C4 C 0.4813(2) 0.0062(2) -0.20691(18) 0.0322(5) Uani 1 1 d .
H4A H 0.4577 0.0805 -0.2557 0.039 Uiso 1 1 calc R
C7 C 0.7168(2) -0.2539(2) -0.03159(19) 0.0319(5) Uani 1 1 d .
H7A H 0.7818 -0.2435 -0.0688 0.038 Uiso 1 1 calc R
C3 C 0.7159(2) -0.0233(2) -0.20086(19) 0.0349(5) Uani 1 1 d .
H3A H 0.6801 -0.0148 -0.2894 0.042 Uiso 1 1 calc R
H3B H 0.7848 -0.0914 -0.1756 0.042 Uiso 1 1 calc R
C8 C 0.7938(2) -0.2143(2) 0.1035(2) 0.0388(5) Uani 1 1 d .
H8A H 0.8177 -0.1238 0.1083 0.058 Uiso 1 1 calc R
H8B H 0.8758 -0.2654 0.1412 0.058 Uiso 1 1 calc R
H8C H 0.7361 -0.2287 0.1455 0.058 Uiso 1 1 calc R
C9 C 0.6776(3) -0.3976(2) -0.0439(3) 0.0494(6) Uani 1 1 d .
H9A H 0.6300 -0.4196 -0.1293 0.074 Uiso 1 1 calc R
H9B H 0.6190 -0.4139 -0.0031 0.074 Uiso 1 1 calc R
H9C H 0.7591 -0.4496 -0.0071 0.074 Uiso 1 1 calc R
C10 C 0.4217(2) -0.2531(2) -0.0349(2) 0.0421(6) Uani 1 1 d .
H10A H 0.4895 -0.3181 0.0068 0.063 Uiso 1 1 calc R
H10B H 0.3415 -0.2939 -0.0957 0.063 Uiso 1 1 calc R
H10C H 0.3975 -0.2083 0.0234 0.063 Uiso 1 1 calc R

loop_
_atom_site_aniso_label
_atom_site_aniso_U_11
_atom_site_aniso_U_22
_atom_site_aniso_U_33
_atom_site_aniso_U_23
_atom_site_aniso_U_13
_atom_site_aniso_U_12
S1 0.0380(3) 0.0353(3) 0.0241(3) -0.0019(2) 0.0071(2) -0.0005(2)
S2 0.0387(3) 0.0297(3) 0.0359(3) -0.0007(2) 0.0143(3) -0.0052(2)
O1 0.0368(8) 0.0317(8) 0.0229(7) -0.0024(6) 0.0094(6) -0.0088(6)
N2 0.0284(9) 0.0290(9) 0.0230(8) -0.0026(7) 0.0090(7) -0.0049(7)
C1 0.0194(9) 0.0288(10) 0.0288(10) -0.0040(8) 0.0090(8) 0.0016(7)
C6 0.0276(10) 0.0280(10) 0.0220(10) -0.0036(8) 0.0098(8) -0.0003(8)
N1 0.0272(9) 0.0289(9) 0.0253(9) 0.0017(7) 0.0110(7) 0.0011(7)
C5 0.0260(10) 0.0287(11) 0.0334(11) -0.0020(8) 0.0067(9) 0.0033(8)
C2 0.0361(11) 0.0407(12) 0.0232(10) -0.0010(9) 0.0114(9) -0.0115(9)
C4 0.0332(11) 0.0266(11) 0.0285(11) 0.0028(8) 0.0047(9) 0.0008(8)
C7 0.0305(10) 0.0327(11) 0.0315(11) -0.0004(9) 0.0122(9) 0.0062(8)
C3 0.0373(11) 0.0455(13) 0.0265(11) -0.0074(9) 0.0178(9) -0.0119(10)
C8 0.0378(12) 0.0355(12) 0.0332(12) 0.0042(9) 0.0053(10) 0.0068(10)
C9 0.0489(14) 0.0338(13) 0.0571(16) -0.0094(11) 0.0138(12) 0.0095(11)
C10 0.0384(12) 0.0463(14) 0.0474(14) 0.0134(11) 0.0238(11) 0.0018(10)

loop_
_atom_type_symbol
_atom_type_description
_atom_type_scat_dispersion_real
_atom_type_scat_dispersion_imag
_atom_type_scat_source
C C 0.0033 0.0016 'International Tables Vol C Tables 4.2.6.8 and 6.1.1.4'
H H 0.0000 0.0000 'International Tables Vol C Tables 4.2.6.8 and 6.1.1.4'
N N 0.0061 0.0033 'International Tables Vol C Tables 4.2.6.8 and 6.1.1.4'
O O 0.0106 0.0060 'International Tables Vol C Tables 4.2.6.8 and 6.1.1.4'
S S 0.1246 0.1234 'International Tables Vol C Tables 4.2.6.8 and 6.1.1.4'

loop_
_geom_angle_atom_site_label_1
_geom_angle_atom_site_label_2
_geom_angle_atom_site_label_3
_geom_angle
C1 O1 C2 119.69(16)
C6 N2 C4 109.60(16)
C6 N2 C3 127.47(18)
C4 N2 C3 122.93(17)
O1 C1 S2 120.80(15)
O1 C1 S1 112.63(14)
S2 C1 S1 126.56(12)
N2 C6 N1 106.52(17)
N2 C6 C7 125.94(17)
N1 C6 C7 127.40(18)
C6 N1 C5 109.43(17)
C6 N1 C10 127.79(17)
C5 N1 C10 122.74(17)
C4 C5 N1 107.56(18)
C4 C5 H5A 126.2
N1 C5 H5A 126.2
O1 C2 C3 106.21(17)
O1 C2 H2A 110.5
C3 C2 H2A 110.5
O1 C2 H2B 110.5
C3 C2 H2B 110.5
H2A C2 H2B 108.7
C5 C4 N2 106.88(18)
C5 C4 H4A 126.6
N2 C4 H4A 126.6
C6 C7 C9 114.89(18)
C6 C7 C8 110.90(17)
C9 C7 C8 111.36(19)
C6 C7 H7A 106.4
C9 C7 H7A 106.4
C8 C7 H7A 106.4
N2 C3 C2 112.33(17)
N2 C3 H3A 109.1
C2 C3 H3A 109.1
N2 C3 H3B 109.1
C2 C3 H3B 109.1
H3A C3 H3B 107.9
C7 C8 H8A 109.5
C7 C8 H8B 109.5
H8A C8 H8B 109.5
C7 C8 H8C 109.5
H8A C8 H8C 109.5
H8B C8 H8C 109.5
C7 C9 H9A 109.5
C7 C9 H9B 109.5
H9A C9 H9B 109.5
C7 C9 H9C 109.5
H9A C9 H9C 109.5
H9B C9 H9C 109.5
N1 C10 H10A 109.5
N1 C10 H10B 109.5
H10A C10 H10B 109.5
N1 C10 H10C 109.5
H10A C10 H10C 109.5
H10B C10 H10C 109.5

loop_
_geom_bond_atom_site_label_1
_geom_bond_atom_site_label_2
_geom_bond_distance
S1 C1 1.687(2)
S2 C1 1.676(2)
O1 C1 1.363(2)
O1 C2 1.442(2)
N2 C6 1.344(3)
N2 C4 1.381(3)
N2 C3 1.473(2)
C6 N1 1.344(3)
C6 C7 1.496(3)
N1 C5 1.376(3)
N1 C10 1.463(3)
C5 C4 1.338(3)
C5 H5A 0.9300
C2 C3 1.509(3)
C2 H2A 0.9700
C2 H2B 0.9700
C4 H4A 0.9300
C7 C9 1.527(3)
C7 C8 1.533(3)
C7 H7A 0.9800
C3 H3A 0.9700
C3 H3B 0.9700
C8 H8A 0.9600
C8 H8B 0.9600
C8 H8C 0.9600
C9 H9A 0.9600
C9 H9B 0.9600
C9 H9C 0.9600
C10 H10A 0.9600
C10 H10B 0.9600
C10 H10C 0.9600
